data_4322943
loop_
_publ_author_name
'Gerd W. Rabe'
'Henrike Heise'
'Glenn P. A. Yap'
'Louise M. Liable-Sands'
'Ilia A. Guzei'
'Arnold L. Rheingold'

_publ_contact_author
;
        Rabe, Gerd W.
        Technische Universitat Munchen
        Anorganisch-Chemisches Institut
        Lichtenbergstr. 4
        85747 Garching
;
_publ_contact_author_email g.rabe@lrz.tu-muenchen.de
_publ_contact_author_fax 011-49-89-3209-3125
_publ_contact_author_phone 011-49-89-3209-3085
_publ_section_title
;
 Molecular Structures of the Heavier Alkali Metal Salts of
 Supermesitylphosphane: A Systematic Investigation
;
_journal_name_full 'Inorganic Chemistry'
_journal_page_first 4235
_journal_page_last 4245
_journal_paper_doi 10.1021/ic971178y
_journal_volume 37
_journal_year 1998
_chemical_formula_structural 'Bis[cesium mono(2,4,6-tri-t-butylbenzene)phosphide](mu-N-methylimidazole)'
_chemical_formula_sum 'C40 H66 Cs2 N2 P2'
_chemical_formula_weight 902.71
_chemical_name_systematic
; 
 Bis[cesium mono(2,4,6-tri-t-butylbenzene)phosphide](mu-N-methylimidazole) (7)
;
_space_group_IT_number 60
_symmetry_cell_setting orthorhombic
_symmetry_space_group_name_Hall '-P 2n 2ab'
_symmetry_space_group_name_H-M 'P b c n'
_atom_sites_solution_hydrogens geom
_atom_sites_solution_primary direct
_atom_sites_solution_secondary difmap
_audit_creation_method SHELXL
_cell_angle_alpha 90.00
_cell_angle_beta 90.00
_cell_angle_gamma 90.00
_cell_formula_units_Z 8
_cell_length_a 14.6162(2)
_cell_length_b 21.3992(3)
_cell_length_c 28.7037(2)
_cell_measurement_reflns_used 4723
_cell_measurement_temperature 219(2)
_cell_measurement_theta_max 25.0
_cell_measurement_theta_min 2.0
_cell_volume 8977.80(19)
_computing_cell_refinement 'Siemens SMART'
_computing_data_collection 'Siemens SMART'
_computing_data_reduction SAINT
_computing_molecular_graphics XP
_computing_publication_material XCIF
_computing_structure_refinement 'SHELXL-5.03 (Sheldrick, 1994)'
_computing_structure_solution 'SHELXS-5.03 (Sheldrick, 1994)'
_diffrn_ambient_temperature 219(2)
_diffrn_measurement_device 'Siemens P4/CCD'
_diffrn_measurement_method 'phi, omega'
_diffrn_radiation_monochromator graphite
_diffrn_radiation_source 'fine-focus sealed tube'
_diffrn_radiation_type MoK\a
_diffrn_radiation_wavelength 0.71073
_diffrn_reflns_av_R_equivalents 0.0769
_diffrn_reflns_av_sigmaI/netI 0.0396
_diffrn_reflns_limit_h_max 16
_diffrn_reflns_limit_h_min -16
_diffrn_reflns_limit_k_max 23
_diffrn_reflns_limit_k_min -23
_diffrn_reflns_limit_l_max 31
_diffrn_reflns_limit_l_min -30
_diffrn_reflns_number 34057
_diffrn_reflns_theta_max 23.26
_diffrn_reflns_theta_min 1.69
_diffrn_standards_interval_count N/A
_diffrn_standards_number N/A
_exptl_absorpt_coefficient_mu 1.722
_exptl_absorpt_correction_type SADABS
_exptl_crystal_colour yellow
_exptl_crystal_density_diffrn 1.336
_exptl_crystal_density_meas ?
_exptl_crystal_description plate
_exptl_crystal_F_000 3680
_exptl_crystal_size_max 0.40
_exptl_crystal_size_mid 0.40
_exptl_crystal_size_min 0.10
_refine_diff_density_max 0.937
_refine_diff_density_min -0.866
_refine_diff_density_rms 0.076
_refine_ls_extinction_method none
_refine_ls_goodness_of_fit_all 1.268
_refine_ls_goodness_of_fit_obs 1.288
_refine_ls_hydrogen_treatment 'idealized contributions'
_refine_ls_matrix_type full
_refine_ls_number_parameters 415
_refine_ls_number_reflns 6434
_refine_ls_number_restraints 0
_refine_ls_restrained_S_all 1.271
_refine_ls_restrained_S_obs 1.288
_refine_ls_R_factor_all 0.0447
_refine_ls_R_factor_obs 0.0357
_refine_ls_shift/esd_max -0.002
_refine_ls_shift/esd_mean 0.000
_refine_ls_structure_factor_coef Fsqd
_refine_ls_weighting_details 'w=1/[\s^2^(Fo^2^)+(0.0600P)^2^+0.0000P] where P=(Fo^2^+2Fc^2^)/3'
_refine_ls_weighting_scheme calc
_refine_ls_wR_factor_all 0.1096
_refine_ls_wR_factor_obs 0.1026
_reflns_number_observed 5546
_reflns_number_total 6437
_reflns_observed_criterion >2sigma(I)
_cod_data_source_file ic971178y_5.cif
_cod_data_source_block rabn
_cod_depositor_comments
;
The following automatic conversions were performed:

'_exptl_crystal_density_meas' value 'not measured' was changed to '?'
- the value is perceived as not measured.

Automatic conversion script
Id: cif_fix_values 3008 2015-01-20 13:52:24Z robertas 

The following automatic conversions were performed:

'_refine_ls_weighting_scheme' value 'calc
w=1/[\s^2^(Fo^2^)+(0.0600P)^2^+0.0000P] where P=(Fo^2^+2Fc^2^)/3' was
changed to 'calc'. New tag '_refine_ls_weighting_details' was
created. The value of the new tag was set to
'w=1/[\s^2^(Fo^2^)+(0.0600P)^2^+0.0000P] where P=(Fo^2^+2Fc^2^)/3'.

Automatic conversion script
Id: cif_fix_values 3143 2015-03-26 13:38:13Z robertas 
;
_cod_original_cell_volume 8977.8(2)
_cod_database_code 4322943

loop_
_symmetry_equiv_pos_as_xyz
'x, y, z'
'-x+1/2, -y+1/2, z+1/2'
'-x, y, -z+1/2'
'x+1/2, -y+1/2, -z'
'-x, -y, -z'
'x-1/2, y-1/2, -z-1/2'
'x, -y, z-1/2'
'-x-1/2, y-1/2, z'

loop_
_atom_site_aniso_label
_atom_site_aniso_U_11
_atom_site_aniso_U_22
_atom_site_aniso_U_33
_atom_site_aniso_U_23
_atom_site_aniso_U_13
_atom_site_aniso_U_12
Cs1 0.0484(2) 0.0508(2) 0.0389(2) -0.00356(13) 0.01171(13) -0.01135(13)
Cs2 0.0347(2) 0.0495(2) 0.0333(2) -0.00486(12) 0.00485(11) -0.00257(12)
P1 0.0490(7) 0.0377(6) 0.0500(8) -0.0128(6) -0.0044(6) 0.0003(6)
P2 0.0384(7) 0.0589(8) 0.0416(7) 0.0002(6) -0.0164(6) -0.0039(6)
N1 0.054(2) 0.056(3) 0.054(3) 0.002(2) 0.001(2) 0.001(2)
N2 0.080(3) 0.043(2) 0.056(3) 0.005(2) 0.027(3) 0.010(2)
C1 0.055(3) 0.067(4) 0.034(3) 0.002(3) 0.000(2) 0.004(3)
C2 0.059(4) 0.097(5) 0.072(4) 0.014(4) -0.010(3) 0.024(3)
C3 0.061(4) 0.075(4) 0.075(4) -0.003(3) -0.014(3) 0.002(3)
C4 0.192(10) 0.052(4) 0.125(7) -0.015(4) 0.058(7) 0.012(5)
C11 0.027(2) 0.037(2) 0.026(2) -0.001(2) 0.000(2) 0.000(2)
C12 0.033(2) 0.037(2) 0.025(2) 0.003(2) 0.002(2) 0.002(2)
C13 0.031(2) 0.043(2) 0.027(2) 0.003(2) -0.009(2) -0.008(2)
C14 0.036(2) 0.032(2) 0.029(2) -0.002(2) 0.002(2) -0.005(2)
C15 0.035(2) 0.037(2) 0.033(2) 0.000(2) -0.004(2) 0.003(2)
C16 0.031(2) 0.037(2) 0.029(2) -0.003(2) -0.006(2) -0.007(2)
C17 0.044(3) 0.057(3) 0.039(3) -0.005(2) -0.006(2) 0.020(2)
C18 0.100(5) 0.073(4) 0.047(3) 0.022(3) 0.008(3) 0.049(4)
C19 0.040(3) 0.078(4) 0.059(4) -0.007(3) 0.004(2) 0.017(3)
C20 0.062(4) 0.126(6) 0.067(4) -0.033(4) -0.043(3) 0.045(4)
C21 0.055(3) 0.033(2) 0.041(3) -0.010(2) 0.006(2) -0.005(2)
C22 0.070(4) 0.068(4) 0.071(4) -0.029(3) -0.003(3) -0.016(3)
C23 0.109(5) 0.039(3) 0.084(5) -0.009(3) -0.018(4) 0.008(3)
C24 0.109(5) 0.062(4) 0.089(5) -0.034(3) 0.046(4) -0.014(4)
C25 0.046(3) 0.053(3) 0.047(3) -0.005(2) -0.021(2) 0.002(2)
C26 0.088(4) 0.072(4) 0.036(3) 0.002(3) -0.018(3) -0.003(3)
C27 0.079(4) 0.067(4) 0.073(4) 0.004(3) -0.046(3) 0.011(3)
C28 0.041(3) 0.073(4) 0.085(5) -0.011(3) -0.027(3) -0.009(3)
C29 0.026(2) 0.036(2) 0.019(2) -0.004(2) -0.001(2) -0.001(2)
C30 0.031(2) 0.030(2) 0.034(2) -0.002(2) 0.005(2) 0.000(2)
C31 0.028(2) 0.024(2) 0.035(2) 0.005(2) -0.001(2) 0.002(2)
C32 0.025(2) 0.033(2) 0.018(2) -0.002(2) 0.000(2) -0.001(2)
C33 0.029(2) 0.026(2) 0.027(2) -0.001(2) 0.000(2) -0.002(2)
C34 0.033(2) 0.027(2) 0.021(2) -0.002(2) 0.002(2) 0.008(2)
C35 0.051(3) 0.030(2) 0.060(3) -0.011(2) -0.001(2) -0.010(2)
C36 0.077(4) 0.065(4) 0.077(4) -0.019(3) 0.021(3) -0.042(3)
C37 0.131(6) 0.025(3) 0.168(8) -0.023(4) -0.078(6) 0.005(3)
C38 0.073(4) 0.059(3) 0.073(4) -0.037(3) 0.011(3) -0.014(3)
C39 0.028(2) 0.040(2) 0.024(2) 0.005(2) -0.002(2) 0.002(2)
C40 0.055(3) 0.056(3) 0.041(3) -0.004(2) -0.018(2) -0.017(2)
C41 0.048(3) 0.056(3) 0.027(2) 0.007(2) -0.005(2) -0.003(2)
C42 0.033(2) 0.083(4) 0.043(3) 0.001(3) -0.006(2) 0.016(2)
C43 0.049(3) 0.028(2) 0.032(2) 0.001(2) -0.005(2) 0.008(2)
C44 0.077(4) 0.026(2) 0.050(3) 0.005(2) -0.007(3) 0.003(2)
C45 0.067(3) 0.047(3) 0.030(3) 0.010(2) -0.004(2) 0.006(2)
C46 0.065(3) 0.045(3) 0.047(3) 0.003(2) 0.002(3) 0.028(2)

loop_
_atom_site_label
_atom_site_type_symbol
_atom_site_fract_x
_atom_site_fract_y
_atom_site_fract_z
_atom_site_U_iso_or_equiv
_atom_site_thermal_displace_type
_atom_site_occupancy
_atom_site_calc_flag
_atom_site_refinement_flags
_atom_site_disorder_group
Cs1 Cs 1.04885(2) 0.084248(14) 0.553913(10) 0.04602(13) Uani 1 d . .
Cs2 Cs 0.88416(2) 0.044724(13) 0.686462(9) 0.03917(12) Uani 1 d . .
P1 P 1.15322(9) 0.02285(6) 0.43380(5) 0.0456(3) Uani 1 d . .
P2 P 0.87012(9) 0.06668(7) 0.82242(5) 0.0463(3) Uani 1 d . .
N1 N 0.9136(3) 0.1644(2) 0.6196(2) 0.0547(11) Uani 1 d . .
N2 N 0.8788(3) 0.2637(2) 0.6258(2) 0.0596(12) Uani 1 d . .
C1 C 0.9336(4) 0.2156(3) 0.6400(2) 0.0519(13) Uani 1 d . .
H1A H 0.9806(4) 0.2197(3) 0.6621(2) 0.062 Uiso 1 calc R .
C2 C 0.8225(4) 0.2386(3) 0.5938(2) 0.076(2) Uani 1 d . .
H2A H 0.7768(4) 0.2596(3) 0.5770(2) 0.091 Uiso 1 calc R .
C3 C 0.8441(4) 0.1781(3) 0.5907(2) 0.070(2) Uani 1 d . .
H3A H 0.8148(4) 0.1492(3) 0.5710(2) 0.084 Uiso 1 calc R .
C4 C 0.8848(7) 0.3281(3) 0.6417(3) 0.123(4) Uani 1 d . .
H4A H 0.9324(7) 0.3315(3) 0.6651(3) 0.185 Uiso 1 calc R .
H4B H 0.8267(7) 0.3406(3) 0.6550(3) 0.185 Uiso 1 calc R .
H4C H 0.8994(7) 0.3550(3) 0.6155(3) 0.185 Uiso 1 calc R .
C11 C 1.1723(3) 0.1021(2) 0.45699(14) 0.0298(9) Uani 1 d . .
C12 C 1.2387(3) 0.1188(2) 0.49212(14) 0.0315(9) Uani 1 d . .
C13 C 1.2330(3) 0.1770(2) 0.51377(14) 0.0335(10) Uani 1 d . .
H13A H 1.2814(3) 0.1881(2) 0.53641(14) 0.040 Uiso 1 calc R .
C14 C 1.1683(3) 0.2224(2) 0.50286(14) 0.0322(9) Uani 1 d . .
C15 C 1.1104(3) 0.2082(2) 0.4662(2) 0.0348(10) Uani 1 d . .
H15A H 1.0630(3) 0.2392(2) 0.4578(2) 0.042 Uiso 1 calc R .
C16 C 1.1118(3) 0.1515(2) 0.44195(14) 0.0322(10) Uani 1 d . .
C17 C 1.3184(3) 0.0750(2) 0.5087(2) 0.0466(12) Uani 1 d . .
C18 C 1.2802(4) 0.0205(3) 0.5379(2) 0.073(2) Uani 1 d . .
H18A H 1.2441(4) 0.0369(3) 0.5635(2) 0.110 Uiso 1 calc R .
H18B H 1.3305(4) -0.0041(3) 0.5502(2) 0.110 Uiso 1 calc R .
H18C H 1.2419(4) -0.0058(3) 0.5184(2) 0.110 Uiso 1 calc R .
C19 C 1.3764(3) 0.0538(3) 0.4675(2) 0.0588(15) Uani 1 d . .
H19A H 1.3983(3) 0.0901(3) 0.4506(2) 0.088 Uiso 1 calc R .
H19B H 1.3396(3) 0.0281(3) 0.4469(2) 0.088 Uiso 1 calc R .
H19C H 1.4281(3) 0.0298(3) 0.4787(2) 0.088 Uiso 1 calc R .
C20 C 1.3854(4) 0.1099(4) 0.5417(2) 0.085(2) Uani 1 d . .
H20A H 1.3524(4) 0.1247(4) 0.5688(2) 0.128 Uiso 1 calc R .
H20B H 1.4120(4) 0.1452(4) 0.5254(2) 0.128 Uiso 1 calc R .
H20C H 1.4335(4) 0.0816(4) 0.5514(2) 0.128 Uiso 1 calc R .
C21 C 1.1626(3) 0.2846(2) 0.5300(2) 0.0430(11) Uani 1 d . .
C22 C 1.2557(4) 0.3039(3) 0.5506(2) 0.070(2) Uani 1 d . .
H22A H 1.2996(4) 0.3094(3) 0.5255(2) 0.104 Uiso 1 calc R .
H22B H 1.2771(4) 0.2717(3) 0.5716(2) 0.104 Uiso 1 calc R .
H22C H 1.2490(4) 0.3429(3) 0.5675(2) 0.104 Uiso 1 calc R .
C23 C 1.1326(5) 0.3378(2) 0.4979(2) 0.077(2) Uani 1 d . .
H23A H 1.1766(5) 0.3424(2) 0.4728(2) 0.116 Uiso 1 calc R .
H23B H 1.1294(5) 0.3764(2) 0.5155(2) 0.116 Uiso 1 calc R .
H23C H 1.0729(5) 0.3284(2) 0.4849(2) 0.116 Uiso 1 calc R .
C24 C 1.0953(5) 0.2764(3) 0.5695(3) 0.087(2) Uani 1 d . .
H24A H 1.1154(5) 0.2425(3) 0.5895(3) 0.130 Uiso 1 calc R .
H24B H 1.0354(5) 0.2667(3) 0.5569(3) 0.130 Uiso 1 calc R .
H24C H 1.0919(5) 0.3147(3) 0.5874(3) 0.130 Uiso 1 calc R .
C25 C 1.0456(3) 0.1464(2) 0.3992(2) 0.0487(12) Uani 1 d . .
C26 C 1.1002(4) 0.1288(3) 0.3551(2) 0.065(2) Uani 1 d . .
H26A H 1.1321(4) 0.0897(3) 0.3604(2) 0.098 Uiso 1 calc R .
H26B H 1.1441(4) 0.1614(3) 0.3483(2) 0.098 Uiso 1 calc R .
H26C H 1.0585(4) 0.1241(3) 0.3291(2) 0.098 Uiso 1 calc R .
C27 C 0.9970(4) 0.2086(3) 0.3881(2) 0.073(2) Uani 1 d . .
H27A H 0.9615(4) 0.2217(3) 0.4149(2) 0.110 Uiso 1 calc R .
H27B H 0.9567(4) 0.2029(3) 0.3616(2) 0.110 Uiso 1 calc R .
H27C H 1.0423(4) 0.2402(3) 0.3808(2) 0.110 Uiso 1 calc R .
C28 C 0.9682(3) 0.0989(3) 0.4090(2) 0.066(2) Uani 1 d . .
H28A H 0.9946(3) 0.0585(3) 0.4163(2) 0.099 Uiso 1 calc R .
H28B H 0.9294(3) 0.0952(3) 0.3817(2) 0.099 Uiso 1 calc R .
H28C H 0.9319(3) 0.1133(3) 0.4352(2) 0.099 Uiso 1 calc R .
C29 C 0.7695(3) 0.0662(2) 0.78404(13) 0.0268(9) Uani 1 d . .
C30 C 0.7353(3) 0.1224(2) 0.76148(14) 0.0319(9) Uani 1 d . .
C31 C 0.6762(3) 0.1174(2) 0.72395(14) 0.0289(9) Uani 1 d . .
H31A H 0.6572(3) 0.1564(2) 0.70813(14) 0.035 Uiso 1 calc R .
C32 C 0.6417(3) 0.0617(2) 0.70723(13) 0.0253(8) Uani 1 d . .
C33 C 0.6652(3) 0.0081(2) 0.73280(14) 0.0274(9) Uani 1 d . .
H33A H 0.6367(3) -0.0322(2) 0.72392(14) 0.033 Uiso 1 calc R .
C34 C 0.7251(3) 0.0088(2) 0.77055(13) 0.0271(8) Uani 1 d . .
C35 C 0.7602(3) 0.1900(2) 0.7769(2) 0.0468(12) Uani 1 d . .
C36 C 0.8593(4) 0.2074(3) 0.7628(2) 0.073(2) Uani 1 d . .
H36A H 0.8671(4) 0.2012(3) 0.7296(2) 0.110 Uiso 1 calc R .
H36B H 0.9021(4) 0.1811(3) 0.7796(2) 0.110 Uiso 1 calc R .
H36C H 0.8708(4) 0.2509(3) 0.7704(2) 0.110 Uiso 1 calc R .
C37 C 0.6974(5) 0.2389(2) 0.7533(3) 0.108(3) Uani 1 d . .
H37A H 0.7038(5) 0.2359(2) 0.7197(3) 0.162 Uiso 1 calc R .
H37B H 0.7147(5) 0.2804(2) 0.7634(3) 0.162 Uiso 1 calc R .
H37C H 0.6343(5) 0.2309(2) 0.7619(3) 0.162 Uiso 1 calc R .
C38 C 0.7443(4) 0.1990(3) 0.8292(2) 0.068(2) Uani 1 d . .
H38A H 0.7818(4) 0.1696(3) 0.8465(2) 0.103 Uiso 1 calc R .
H38B H 0.6803(4) 0.1917(3) 0.8364(2) 0.103 Uiso 1 calc R .
H38C H 0.7607(4) 0.2413(3) 0.8380(2) 0.103 Uiso 1 calc R .
C39 C 0.5765(3) 0.0610(2) 0.66533(15) 0.0304(9) Uani 1 d . .
C40 C 0.5494(3) -0.0057(2) 0.6511(2) 0.0505(13) Uani 1 d . .
H40A H 0.5083(3) -0.0041(2) 0.6246(2) 0.076 Uiso 1 calc R .
H40B H 0.5190(3) -0.0262(2) 0.6770(2) 0.076 Uiso 1 calc R .
H40C H 0.6039(3) -0.0291(2) 0.6428(2) 0.076 Uiso 1 calc R .
C41 C 0.6247(3) 0.0913(2) 0.6232(2) 0.0435(11) Uani 1 d . .
H41A H 0.5838(3) 0.0910(2) 0.5966(2) 0.065 Uiso 1 calc R .
H41B H 0.6796(3) 0.0679(2) 0.6157(2) 0.065 Uiso 1 calc R .
H41C H 0.6410(3) 0.1341(2) 0.6307(2) 0.065 Uiso 1 calc R .
C42 C 0.4899(3) 0.0986(3) 0.6766(2) 0.0531(13) Uani 1 d . .
H42A H 0.4491(3) 0.0979(3) 0.6500(2) 0.080 Uiso 1 calc R .
H42B H 0.5064(3) 0.1414(3) 0.6837(2) 0.080 Uiso 1 calc R .
H42C H 0.4593(3) 0.0801(3) 0.7033(2) 0.080 Uiso 1 calc R .
C43 C 0.7406(3) -0.0555(2) 0.7954(2) 0.0362(10) Uani 1 d . .
C44 C 0.6703(4) -0.1047(2) 0.7806(2) 0.0509(13) Uani 1 d . .
H44A H 0.6743(4) -0.1113(2) 0.7473(2) 0.076 Uiso 1 calc R .
H44B H 0.6093(4) -0.0902(2) 0.7885(2) 0.076 Uiso 1 calc R .
H44C H 0.6827(4) -0.1436(2) 0.7968(2) 0.076 Uiso 1 calc R .
C45 C 0.7284(4) -0.0486(2) 0.8484(2) 0.0479(12) Uani 1 d . .
H45A H 0.7714(4) -0.0178(2) 0.8601(2) 0.072 Uiso 1 calc R .
H45B H 0.7398(4) -0.0885(2) 0.8633(2) 0.072 Uiso 1 calc R .
H45C H 0.6665(4) -0.0351(2) 0.8551(2) 0.072 Uiso 1 calc R .
C46 C 0.8354(4) -0.0820(2) 0.7827(2) 0.0525(13) Uani 1 d . .
H46A H 0.8824(4) -0.0522(2) 0.7915(2) 0.079 Uiso 1 calc R .
H46B H 0.8384(4) -0.0895(2) 0.7494(2) 0.079 Uiso 1 calc R .
H46C H 0.8452(4) -0.1209(2) 0.7992(2) 0.079 Uiso 1 calc R .

loop_
_atom_type_symbol
_atom_type_description
_atom_type_scat_dispersion_real
_atom_type_scat_dispersion_imag
_atom_type_scat_source
C C 0.0033 0.0016 'International Tables Vol C Tables 4.2.6.8 and 6.1.1.4'
H H 0.0000 0.0000 'International Tables Vol C Tables 4.2.6.8 and 6.1.1.4'
N N 0.0061 0.0033 'International Tables Vol C Tables 4.2.6.8 and 6.1.1.4'
P P 0.1023 0.0942 'International Tables Vol C Tables 4.2.6.8 and 6.1.1.4'
Cs Cs -0.3680 2.1192 'International Tables Vol C Tables 4.2.6.8 and 6.1.1.4'

loop_
_geom_angle_atom_site_label_1
_geom_angle_atom_site_label_2
_geom_angle_atom_site_label_3
_geom_angle
_geom_angle_site_symmetry_1
_geom_angle_site_symmetry_3
_geom_angle_publ_flag
N1 Cs1 C11 139.25(10) . . ?
N1 Cs1 C12 134.01(10) . . ?
C11 Cs1 C12 24.84(9) . . ?
N1 Cs1 C13 111.03(11) . . ?
C11 Cs1 C13 41.64(10) . . ?
C12 Cs1 C13 23.12(10) . . ?
N1 Cs1 C16 117.44(10) . . ?
C11 Cs1 C16 23.37(9) . . ?
C12 Cs1 C16 40.69(9) . . ?
C13 Cs1 C16 45.43(9) . . ?
N1 Cs1 C14 95.46(10) . . ?
C11 Cs1 C14 47.86(9) . . ?
C12 Cs1 C14 40.17(9) . . ?
C13 Cs1 C14 21.87(9) . . ?
C16 Cs1 C14 38.93(9) . . ?
N1 Cs1 P1 77.72(8) . 5_756 ?
C11 Cs1 P1 124.99(7) . 5_756 ?
C12 Cs1 P1 146.06(7) . 5_756 ?
C13 Cs1 P1 166.30(7) . 5_756 ?
C16 Cs1 P1 121.53(6) . 5_756 ?
C14 Cs1 P1 152.63(7) . 5_756 ?
N1 Cs1 P2 72.21(8) . 3_756 ?
C11 Cs1 P2 128.90(7) . 3_756 ?
C12 Cs1 P2 105.01(7) . 3_756 ?
C13 Cs1 P2 97.12(7) . 3_756 ?
C16 Cs1 P2 142.51(6) . 3_756 ?
C14 Cs1 P2 107.60(7) . 3_756 ?
P1 Cs1 P2 95.63(3) 5_756 3_756 ?
N1 Cs1 C15 99.35(10) . . ?
C11 Cs1 C15 39.92(9) . . ?
C12 Cs1 C15 45.44(9) . . ?
C13 Cs1 C15 37.37(9) . . ?
C16 Cs1 C15 21.72(9) . . ?
C14 Cs1 C15 21.25(9) . . ?
P1 Cs1 C15 132.89(7) 5_756 . ?
P2 Cs1 C15 128.75(7) 3_756 . ?
N1 Cs1 P1 156.05(8) . . ?
C11 Cs1 P1 27.31(7) . . ?
C12 Cs1 P1 45.90(7) . . ?
C13 Cs1 P1 67.20(7) . . ?
C16 Cs1 P1 43.20(7) . . ?
C14 Cs1 P1 75.10(6) . . ?
P1 Cs1 P1 100.42(3) 5_756 . ?
P2 Cs1 P1 131.44(3) 3_756 . ?
C15 Cs1 P1 64.12(7) . . ?
N1 Cs1 Cs2 44.81(8) . . ?
C11 Cs1 Cs2 175.90(7) . . ?
C12 Cs1 Cs2 155.35(7) . . ?
C13 Cs1 Cs2 140.72(7) . . ?
C16 Cs1 Cs2 159.92(6) . . ?
C14 Cs1 Cs2 135.89(6) . . ?
P1 Cs1 Cs2 52.84(2) 5_756 . ?
P2 Cs1 Cs2 50.44(2) 3_756 . ?
C15 Cs1 Cs2 144.15(7) . . ?
P1 Cs1 Cs2 149.01(2) . . ?
N1 Cs1 Cs1 125.06(8) . 5_756 ?
C11 Cs1 Cs1 73.68(7) . 5_756 ?
C12 Cs1 Cs1 93.89(7) . 5_756 ?
C13 Cs1 Cs1 115.05(7) . 5_756 ?
C16 Cs1 Cs1 79.00(6) . 5_756 ?
C14 Cs1 Cs1 117.72(6) . 5_756 ?
P1 Cs1 Cs1 52.32(2) 5_756 5_756 ?
P2 Cs1 Cs1 127.35(2) 3_756 5_756 ?
C15 Cs1 Cs1 99.43(7) . 5_756 ?
P1 Cs1 Cs1 48.10(2) . 5_756 ?
Cs2 Cs1 Cs1 103.452(9) . 5_756 ?
N1 Cs2 C29 117.53(10) . . ?
N1 Cs2 C34 133.21(10) . . ?
C29 Cs2 C34 24.61(9) . . ?
N1 Cs2 C30 94.15(10) . . ?
C29 Cs2 C30 24.57(9) . . ?
C34 Cs2 C30 41.43(9) . . ?
N1 Cs2 C33 121.16(10) . . ?
C29 Cs2 C33 41.82(9) . . ?
C34 Cs2 C33 22.92(9) . . ?
C30 Cs2 C33 46.47(9) . . ?
N1 Cs2 C31 86.98(10) . . ?
C29 Cs2 C31 41.60(9) . . ?
C34 Cs2 C31 46.52(9) . . ?
C30 Cs2 C31 22.56(9) . . ?
C33 Cs2 C31 38.61(9) . . ?
N1 Cs2 C32 98.58(10) . . ?
C29 Cs2 C32 49.22(9) . . ?
C34 Cs2 C32 40.81(9) . . ?
C30 Cs2 C32 40.28(9) . . ?
C33 Cs2 C32 22.58(9) . . ?
C31 Cs2 C32 22.13(9) . . ?
N1 Cs2 P2 73.97(8) . 3_756 ?
C29 Cs2 P2 123.00(7) . 3_756 ?
C34 Cs2 P2 138.33(7) . 3_756 ?
C30 Cs2 P2 126.84(7) . 3_756 ?
C33 Cs2 P2 161.03(7) . 3_756 ?
C31 Cs2 P2 143.58(7) . 3_756 ?
C32 Cs2 P2 165.71(7) . 3_756 ?
N1 Cs2 P1 77.28(8) . 5_756 ?
C29 Cs2 P1 139.05(7) . 5_756 ?
C34 Cs2 P1 117.23(7) . 5_756 ?
C30 Cs2 P1 131.02(7) . 5_756 ?
C33 Cs2 P1 97.30(7) . 5_756 ?
C31 Cs2 P1 108.53(7) . 5_756 ?
C32 Cs2 P1 92.71(6) . 5_756 ?
P2 Cs2 P1 97.37(3) 3_756 5_756 ?
N1 Cs2 C26 124.33(11) . 5_756 ?
C29 Cs2 C26 114.97(11) . 5_756 ?
C34 Cs2 C26 92.40(11) . 5_756 ?
C30 Cs2 C26 132.77(11) . 5_756 ?
C33 Cs2 C26 87.57(11) . 5_756 ?
C31 Cs2 C26 123.68(11) . 5_756 ?
C32 Cs2 C26 101.74(11) . 5_756 ?
P2 Cs2 C26 92.49(9) 3_756 5_756 ?
P1 Cs2 C26 50.67(8) 5_756 5_756 ?
N1 Cs2 P2 120.12(8) . . ?
C29 Cs2 P2 27.67(7) . . ?
C34 Cs2 P2 45.20(7) . . ?
C30 Cs2 P2 45.38(7) . . ?
C33 Cs2 P2 66.94(7) . . ?
C31 Cs2 P2 66.79(7) . . ?
C32 Cs2 P2 76.89(6) . . ?
P2 Cs2 P2 96.07(3) 3_756 . ?
P1 Cs2 P2 160.56(3) 5_756 . ?
C26 Cs2 P2 114.81(8) 5_756 . ?
N1 Cs2 Cs1 44.75(8) . . ?
C29 Cs2 Cs1 161.29(7) . . ?
C34 Cs2 Cs1 168.41(6) . . ?
C30 Cs2 Cs1 138.90(7) . . ?
C33 Cs2 Cs1 145.57(6) . . ?
C31 Cs2 Cs1 127.99(6) . . ?
C32 Cs2 Cs1 129.35(6) . . ?
P2 Cs2 Cs1 52.99(2) 3_756 . ?
P1 Cs2 Cs1 52.30(2) 5_756 . ?
C26 Cs2 Cs1 83.73(8) 5_756 . ?
P2 Cs2 Cs1 145.98(2) . . ?
C11 P1 Cs1 130.29(13) . 5_756 ?
C11 P1 Cs2 134.68(14) . 5_756 ?
Cs1 P1 Cs2 74.86(2) 5_756 5_756 ?
C11 P1 Cs1 56.17(13) . . ?
Cs1 P1 Cs1 79.58(3) 5_756 . ?
Cs2 P1 Cs1 149.18(4) 5_756 . ?
C29 P2 Cs2 138.49(13) . 3_756 ?
C29 P2 Cs1 144.92(13) . 3_756 ?
Cs2 P2 Cs1 76.57(2) 3_756 3_756 ?
C29 P2 Cs2 56.41(12) . . ?
Cs2 P2 Cs2 82.15(3) 3_756 . ?
Cs1 P2 Cs2 158.64(4) 3_756 . ?
C1 N1 C3 105.6(5) . . ?
C1 N1 Cs1 125.7(3) . . ?
C3 N1 Cs1 102.6(4) . . ?
C1 N1 Cs2 116.0(3) . . ?
C3 N1 Cs2 116.1(4) . . ?
Cs1 N1 Cs2 90.44(11) . . ?
C2 N2 C1 105.1(5) . . ?
C2 N2 C4 129.0(6) . . ?
C1 N2 C4 125.9(6) . . ?
N1 C1 N2 112.1(5) . . ?
C3 C2 N2 106.8(5) . . ?
C2 C3 N1 110.4(6) . . ?
C16 C11 C12 116.1(3) . . ?
C16 C11 P1 118.2(3) . . ?
C12 C11 P1 125.5(3) . . ?
C16 C11 Cs1 90.1(2) . . ?
C12 C11 Cs1 79.0(2) . . ?
P1 C11 Cs1 96.52(15) . . ?
C13 C12 C11 119.4(4) . . ?
C13 C12 C17 116.2(4) . . ?
C11 C12 C17 124.4(4) . . ?
C13 C12 Cs1 85.0(2) . . ?
C11 C12 Cs1 76.1(2) . . ?
C17 C12 Cs1 108.7(3) . . ?
C14 C13 C12 124.3(4) . . ?
C14 C13 Cs1 87.0(2) . . ?
C12 C13 Cs1 71.9(2) . . ?
C15 C14 C13 115.7(4) . . ?
C15 C14 C21 122.6(4) . . ?
C13 C14 C21 121.7(4) . . ?
C15 C14 Cs1 80.7(2) . . ?
C13 C14 Cs1 71.1(2) . . ?
C21 C14 Cs1 117.4(3) . . ?
C14 C15 C16 124.0(4) . . ?
C14 C15 Cs1 78.0(2) . . ?
C16 C15 Cs1 74.0(2) . . ?
C15 C16 C11 119.6(4) . . ?
C15 C16 C25 116.2(4) . . ?
C11 C16 C25 124.2(4) . . ?
C15 C16 Cs1 84.2(3) . . ?
C11 C16 Cs1 66.5(2) . . ?
C25 C16 Cs1 120.6(3) . . ?
C19 C17 C18 113.4(4) . . ?
C19 C17 C20 105.4(4) . . ?
C18 C17 C20 105.1(5) . . ?
C19 C17 C12 110.8(4) . . ?
C18 C17 C12 110.4(4) . . ?
C20 C17 C12 111.5(4) . . ?
C24 C21 C23 110.6(5) . . ?
C24 C21 C22 108.7(5) . . ?
C23 C21 C22 106.5(4) . . ?
C24 C21 C14 108.2(4) . . ?
C23 C21 C14 110.6(4) . . ?
C22 C21 C14 112.2(4) . . ?
C27 C25 C26 106.3(5) . . ?
C27 C25 C28 105.5(4) . . ?
C26 C25 C28 111.6(4) . . ?
C27 C25 C16 112.7(4) . . ?
C26 C25 C16 109.9(4) . . ?
C28 C25 C16 110.8(4) . . ?
C34 C29 C30 115.5(3) . . ?
C34 C29 P2 121.7(3) . . ?
C30 C29 P2 122.5(3) . . ?
C34 C29 Cs2 83.2(2) . . ?
C30 C29 Cs2 84.9(2) . . ?
P2 C29 Cs2 95.92(14) . . ?
C31 C30 C29 119.8(3) . . ?
C31 C30 C35 116.0(4) . . ?
C29 C30 C35 124.2(4) . . ?
C31 C30 Cs2 82.6(2) . . ?
C29 C30 Cs2 70.5(2) . . ?
C35 C30 Cs2 118.3(3) . . ?
C32 C31 C30 124.4(4) . . ?
C32 C31 Cs2 80.3(2) . . ?
C30 C31 Cs2 74.8(2) . . ?
C31 C32 C33 115.7(4) . . ?
C31 C32 C39 120.5(3) . . ?
C33 C32 C39 123.6(3) . . ?
C31 C32 Cs2 77.6(2) . . ?
C33 C32 Cs2 76.4(2) . . ?
C39 C32 Cs2 118.6(2) . . ?
C34 C33 C32 123.4(3) . . ?
C34 C33 Cs2 73.9(2) . . ?
C32 C33 Cs2 81.1(2) . . ?
C33 C34 C29 120.1(3) . . ?
C33 C34 C43 115.8(3) . . ?
C29 C34 C43 124.1(3) . . ?
C33 C34 Cs2 83.2(2) . . ?
C29 C34 Cs2 72.2(2) . . ?
C43 C34 Cs2 114.7(2) . . ?
C38 C35 C37 104.8(5) . . ?
C38 C35 C36 111.5(4) . . ?
C37 C35 C36 106.1(5) . . ?
C38 C35 C30 111.1(4) . . ?
C37 C35 C30 111.4(4) . . ?
C36 C35 C30 111.6(4) . . ?
C32 C39 C42 110.0(4) . . ?
C32 C39 C40 112.1(3) . . ?
C42 C39 C40 109.3(4) . . ?
C32 C39 C41 109.1(3) . . ?
C42 C39 C41 108.8(4) . . ?
C40 C39 C41 107.4(4) . . ?
C44 C43 C45 105.2(4) . . ?
C44 C43 C46 106.6(4) . . ?
C45 C43 C46 111.9(4) . . ?
C44 C43 C34 112.4(3) . . ?
C45 C43 C34 110.5(3) . . ?
C46 C43 C34 110.2(4) . . ?

loop_
_geom_bond_atom_site_label_1
_geom_bond_atom_site_label_2
_geom_bond_distance
_geom_bond_site_symmetry_2
_geom_bond_publ_flag
Cs1 N1 3.225(4) . ?
Cs1 C11 3.338(4) . ?
Cs1 C12 3.376(4) . ?
Cs1 C13 3.537(4) . ?
Cs1 C16 3.639(4) . ?
Cs1 C14 3.733(4) . ?
Cs1 P1 3.7550(13) 5_756 ?
Cs1 P2 3.7609(13) 3_756 ?
Cs1 C15 3.766(4) . ?
Cs1 P1 3.9925(13) . ?
Cs1 Cs2 4.5810(4) . ?
Cs1 Cs1 4.9618(6) 5_756 ?
Cs2 N1 3.229(4) . ?
Cs2 C29 3.296(4) . ?
Cs2 C34 3.438(4) . ?
Cs2 C30 3.483(4) . ?
Cs2 C33 3.554(4) . ?
Cs2 C31 3.580(4) . ?
Cs2 C32 3.612(4) . ?
Cs2 P2 3.6311(13) 3_756 ?
Cs2 P1 3.7822(13) 5_756 ?
Cs2 C26 3.907(6) 5_756 ?
Cs2 P2 3.9360(14) . ?
P1 C11 1.844(4) . ?
P1 Cs1 3.7551(13) 5_756 ?
P1 Cs2 3.7822(13) 5_756 ?
P2 C29 1.838(4) . ?
P2 Cs2 3.6310(13) 3_756 ?
P2 Cs1 3.7609(13) 3_756 ?
N1 C1 1.276(7) . ?
N1 C3 1.343(7) . ?
N2 C2 1.344(8) . ?
N2 C1 1.367(7) . ?
N2 C4 1.453(8) . ?
C2 C3 1.337(9) . ?
C11 C16 1.444(6) . ?
C11 C12 1.444(6) . ?
C12 C13 1.394(6) . ?
C12 C17 1.568(6) . ?
C13 C14 1.392(6) . ?
C14 C15 1.383(6) . ?
C14 C21 1.546(6) . ?
C15 C16 1.401(6) . ?
C16 C25 1.567(6) . ?
C17 C19 1.526(7) . ?
C17 C18 1.542(8) . ?
C17 C20 1.553(7) . ?
C21 C24 1.510(8) . ?
C21 C23 1.529(7) . ?
C21 C22 1.538(7) . ?
C25 C27 1.541(7) . ?
C25 C26 1.542(7) . ?
C25 C28 1.547(7) . ?
C29 C34 1.442(5) . ?
C29 C30 1.454(6) . ?
C30 C31 1.385(6) . ?
C30 C35 1.556(6) . ?
C31 C32 1.381(5) . ?
C32 C33 1.404(5) . ?
C32 C39 1.534(6) . ?
C33 C34 1.393(5) . ?
C34 C43 1.566(5) . ?
C35 C38 1.532(8) . ?
C35 C37 1.548(7) . ?
C35 C36 1.550(7) . ?
C39 C42 1.534(6) . ?
C39 C40 1.538(6) . ?
C39 C41 1.543(6) . ?
C43 C44 1.531(6) . ?
C43 C45 1.539(6) . ?
C43 C46 1.541(6) . ?
